data_4342455
loop_
_publ_author_name
'Chamayou, Anne-Christine'
'Makhloufi, Gamall'
'Nafie, Laurence A.'
'Janiak, Christoph'
'L\"udeke, Steffen'

_publ_section_title
;
 Solvation-Induced Helicity Inversion of Pseudotetrahedral Chiral
 Copper(II) Complexes.
;
_journal_issue 5
_journal_name_full 'Inorganic chemistry'
_journal_page_first 2193
_journal_paper_doi 10.1021/ic502661u
_journal_volume 54
_journal_year 2015
_chemical_absolute_configuration rmad
_chemical_formula_moiety 'C32 H32 Cu N2 O4'
_chemical_formula_sum 'C32 H32 Cu N2 O4'
_chemical_formula_weight 572.14
_chemical_name_systematic
; 
\D-Bis{(S)-N-(1-(4-methoxyphenyl)ethyl)salicylaldiminato-
\k^2^N,O}copper(II)  
;
_space_group_IT_number 4
_symmetry_cell_setting monoclinic
_symmetry_space_group_name_Hall 'P 2yb'
_symmetry_space_group_name_H-M 'P 1 21 1'
_atom_sites_solution_hydrogens geom
_atom_sites_solution_primary direct
_atom_sites_solution_secondary difmap
_audit_creation_method SHELXL-97
_cell_angle_alpha 90.00
_cell_angle_beta 90.428(15)
_cell_angle_gamma 90.00
_cell_formula_units_Z 2
_cell_length_a 8.7218(17)
_cell_length_b 9.557(2)
_cell_length_c 16.323(3)
_cell_measurement_reflns_used 1619
_cell_measurement_temperature 203(2)
_cell_measurement_theta_max 17.8345
_cell_measurement_theta_min 2.4685
_cell_volume 1360.6(5)
_computing_cell_refinement 'SAINT (Bruker, 2006)'
_computing_data_collection 'APEX2 (Bruker, 2006)'
_computing_data_reduction SAINT
_computing_molecular_graphics 'DIAMOND (Crystal Impact, 2009)'
_computing_structure_refinement 'SHELXL-97 (Sheldrick, 1997)'
_computing_structure_solution 'SHELXS-97 (Sheldrick, 1997)'
_diffrn_ambient_temperature 203(2)
_diffrn_measured_fraction_theta_full 1.000
_diffrn_measured_fraction_theta_max 1.000
_diffrn_measurement_device_type 'Bruker APEX II CCD area detector'
_diffrn_measurement_method '\w scans'
_diffrn_radiation_monochromator graphite
_diffrn_radiation_source 'fine-focus sealed tube'
_diffrn_radiation_type MoK\a
_diffrn_radiation_wavelength 0.71073
_diffrn_reflns_av_R_equivalents 0.1456
_diffrn_reflns_av_sigmaI/netI 0.1323
_diffrn_reflns_limit_h_max 10
_diffrn_reflns_limit_h_min -10
_diffrn_reflns_limit_k_max 11
_diffrn_reflns_limit_k_min -11
_diffrn_reflns_limit_l_max 20
_diffrn_reflns_limit_l_min -20
_diffrn_reflns_number 25483
_diffrn_reflns_theta_full 26.00
_diffrn_reflns_theta_max 26.00
_diffrn_reflns_theta_min 2.34
_exptl_absorpt_coefficient_mu 0.843
_exptl_absorpt_correction_T_max 0.7461
_exptl_absorpt_correction_T_min 0.5980
_exptl_absorpt_correction_type multi-scan
_exptl_absorpt_process_details '(<i>SADABS</i>; Sheldrick, 1996)'
_exptl_crystal_colour dark-green
_exptl_crystal_density_diffrn 1.397
_exptl_crystal_density_method 'not measured'
_exptl_crystal_description isometric
_exptl_crystal_F_000 598
_exptl_crystal_size_max 0.13
_exptl_crystal_size_mid 0.11
_exptl_crystal_size_min 0.04
_refine_diff_density_max 0.467
_refine_diff_density_min -0.993
_refine_diff_density_rms 0.098
_refine_ls_abs_structure_details 'Flack H D (1983), Acta Cryst. A39, 876-881'
_refine_ls_abs_structure_Flack -0.04(2)
_refine_ls_extinction_method none
_refine_ls_goodness_of_fit_ref 1.040
_refine_ls_hydrogen_treatment constr
_refine_ls_matrix_type full
_refine_ls_number_parameters 352
_refine_ls_number_reflns 5234
_refine_ls_number_restraints 1
_refine_ls_restrained_S_all 1.040
_refine_ls_R_factor_all 0.1147
_refine_ls_R_factor_gt 0.0674
_refine_ls_shift/su_max 0.000
_refine_ls_shift/su_mean 0.000
_refine_ls_structure_factor_coef Fsqd
_refine_ls_weighting_details 'calc w=1/[\s^2^(Fo^2^)+(0.0612P)^2^+0.0000P] where P=(Fo^2^+2Fc^2^)/3'
_refine_ls_weighting_scheme calc
_refine_ls_wR_factor_gt 0.1476
_refine_ls_wR_factor_ref 0.1707
_reflns_number_gt 3413
_reflns_number_total 5234
_reflns_threshold_expression >2sigma(I)
_cod_data_source_file ic502661u_si_002.cif
_cod_data_source_block l5cu
_cod_depositor_comments
;
The following automatic conversions were performed:

'_symmetry_cell_setting' value 'Monoclinic' changed to 'monoclinic'
according to
/usr/data/users/saulius/crontab/automatic-downloads/rss-feeds/ACS/lib/dictionaries/cif_core.dic
dictionary named 'cif_core.dic' version 2.4.2 from 2011-04-26.

'_exptl_absorpt_correction_type' value 'Multi-scan' changed to
'multi-scan' according to
/usr/data/users/saulius/crontab/automatic-downloads/rss-feeds/ACS/lib/dictionaries/cif_core.dic
dictionary named 'cif_core.dic' version 2.4.2 from 2011-04-26.

Automatic conversion script
Id: cif_fix_values 3008 2015-01-20 13:52:24Z robertas 

 Adding full bibliography for 4342448--4342455.cif.
;
_cod_original_sg_symbol_H-M 'P 21'
_cod_database_code 4342455

loop_
_symmetry_equiv_pos_as_xyz
'x, y, z'
'-x, y+1/2, -z'

loop_
_atom_site_label
_atom_site_type_symbol
_atom_site_fract_x
_atom_site_fract_y
_atom_site_fract_z
_atom_site_U_iso_or_equiv
_atom_site_adp_type
_atom_site_occupancy
_atom_site_symmetry_multiplicity
_atom_site_calc_flag
_atom_site_refinement_flags
Cu Cu 0.26032(8) 0.72369(9) 0.27156(4) 0.0410(2) Uani 1 1 d .
O1 O 0.0755(5) 0.6245(5) 0.2919(3) 0.0502(13) Uani 1 1 d .
O2 O 0.4417(5) 0.7008(6) 0.2087(2) 0.0454(13) Uani 1 1 d .
O3 O 0.4483(7) 1.3095(6) 0.3020(4) 0.0642(17) Uani 1 1 d .
O4 O -0.0782(6) 1.4630(6) 0.0728(3) 0.0592(14) Uani 1 1 d .
N1 N 0.3493(6) 0.6774(6) 0.3772(3) 0.0394(14) Uani 1 1 d .
N2 N 0.1735(6) 0.8697(6) 0.2011(3) 0.0390(13) Uani 1 1 d .
C1 C 0.0566(8) 0.5281(8) 0.3488(4) 0.0416(17) Uani 1 1 d .
C2 C -0.0749(8) 0.4403(9) 0.3442(5) 0.0511(19) Uani 1 1 d .
H2A H -0.1455 0.4521 0.3009 0.061 Uiso 1 1 calc R
C3 C -0.1005(8) 0.3377(9) 0.4024(5) 0.057(2) Uani 1 1 d .
H3A H -0.1857 0.2783 0.3964 0.068 Uiso 1 1 calc R
C4 C -0.0039(9) 0.3204(9) 0.4691(5) 0.063(2) Uani 1 1 d .
H4A H -0.0235 0.2523 0.5093 0.076 Uiso 1 1 calc R
C5 C 0.1200(8) 0.4054(8) 0.4744(4) 0.0506(19) Uani 1 1 d .
H5A H 0.1860 0.3954 0.5198 0.061 Uiso 1 1 calc R
C6 C 0.1547(7) 0.5067(7) 0.4162(4) 0.0402(16) Uani 1 1 d .
C7 C 0.2905(7) 0.5896(8) 0.4286(4) 0.0425(17) Uani 1 1 d .
H7A H 0.3417 0.5789 0.4790 0.051 Uiso 1 1 calc R
C8 C 0.4958(6) 0.7470(8) 0.4042(4) 0.0399(17) Uani 1 1 d .
H8A H 0.4988 0.7466 0.4649 0.048 Uiso 1 1 calc R
C9 C 0.6311(8) 0.6602(8) 0.3738(5) 0.0514(19) Uani 1 1 d .
H9A H 0.7263 0.7042 0.3908 0.077 Uiso 1 1 calc R
H9B H 0.6271 0.6544 0.3145 0.077 Uiso 1 1 calc R
H9C H 0.6255 0.5668 0.3969 0.077 Uiso 1 1 calc R
C10 C 0.4927(7) 0.8951(8) 0.3766(4) 0.0413(17) Uani 1 1 d .
C11 C 0.3913(7) 0.9886(8) 0.4137(4) 0.0452(18) Uani 1 1 d .
H11A H 0.3299 0.9570 0.4570 0.054 Uiso 1 1 calc R
C12 C 0.3786(8) 1.1273(8) 0.3880(4) 0.0496(19) Uani 1 1 d .
H12A H 0.3096 1.1887 0.4136 0.060 Uiso 1 1 calc R
C13 C 0.4700(8) 1.1733(9) 0.3240(5) 0.047(2) Uani 1 1 d .
C14 C 0.5718(8) 1.0831(9) 0.2863(5) 0.053(2) Uani 1 1 d .
H14A H 0.6334 1.1148 0.2431 0.063 Uiso 1 1 calc R
C15 C 0.5819(7) 0.9477(8) 0.3124(4) 0.0425(17) Uani 1 1 d .
H15A H 0.6513 0.8873 0.2863 0.051 Uiso 1 1 calc R
C16 C 0.4800(7) 0.7653(7) 0.1406(4) 0.0394(18) Uani 1 1 d .
C17 C 0.6229(7) 0.7340(11) 0.1039(4) 0.0478(16) Uani 1 1 d .
H17A H 0.6880 0.6678 0.1287 0.057 Uiso 1 1 calc R
C18 C 0.6686(8) 0.7991(8) 0.0321(4) 0.0516(19) Uani 1 1 d .
H18A H 0.7630 0.7752 0.0084 0.062 Uiso 1 1 calc R
C19 C 0.5769(8) 0.8987(9) -0.0050(4) 0.053(2) Uani 1 1 d .
H19A H 0.6083 0.9442 -0.0531 0.064 Uiso 1 1 calc R
C20 C 0.4382(8) 0.9298(8) 0.0304(4) 0.0490(19) Uani 1 1 d .
H20A H 0.3747 0.9965 0.0049 0.059 Uiso 1 1 calc R
C21 C 0.3875(7) 0.8666(7) 0.1025(4) 0.0407(16) Uani 1 1 d .
C22 C 0.2415(7) 0.9101(8) 0.1346(4) 0.0443(18) Uani 1 1 d .
H22A H 0.1882 0.9769 0.1031 0.053 Uiso 1 1 calc R
C23 C 0.0213(7) 0.9369(8) 0.2231(4) 0.0414(17) Uani 1 1 d .
H23A H -0.0620 0.8741 0.2041 0.050 Uiso 1 1 calc R
C24 C 0.0108(8) 0.9495(10) 0.3160(4) 0.052(2) Uani 1 1 d .
H24A H -0.0862 0.9922 0.3304 0.078 Uiso 1 1 calc R
H24B H 0.0945 1.0071 0.3362 0.078 Uiso 1 1 calc R
H24C H 0.0176 0.8571 0.3404 0.078 Uiso 1 1 calc R
C25 C -0.0013(7) 1.0772(8) 0.1825(4) 0.0393(17) Uani 1 1 d .
C26 C 0.0915(8) 1.1913(8) 0.2002(4) 0.047(2) Uani 1 1 d .
H26A H 0.1719 1.1796 0.2382 0.057 Uiso 1 1 calc R
C27 C 0.0719(8) 1.3191(9) 0.1652(4) 0.0449(18) Uani 1 1 d .
H27A H 0.1397 1.3928 0.1773 0.054 Uiso 1 1 calc R
C28 C -0.0504(8) 1.3393(9) 0.1109(4) 0.0448(19) Uani 1 1 d .
C29 C -0.1447(7) 1.2272(12) 0.0939(3) 0.0503(16) Uani 1 1 d .
H29A H -0.2274 1.2391 0.0573 0.060 Uiso 1 1 calc R
C30 C -0.1212(8) 1.1001(9) 0.1286(4) 0.050(2) Uani 1 1 d .
H30A H -0.1879 1.0259 0.1156 0.060 Uiso 1 1 calc R
C31 C 0.5226(9) 1.3555(10) 0.2294(5) 0.067(2) Uani 1 1 d .
H31A H 0.4987 1.4533 0.2198 0.101 Uiso 1 1 calc R
H31B H 0.4871 1.3001 0.1832 0.101 Uiso 1 1 calc R
H31C H 0.6326 1.3445 0.2358 0.101 Uiso 1 1 calc R
C32 C 0.0140(9) 1.5809(9) 0.0908(5) 0.059(2) Uani 1 1 d .
H32A H -0.0212 1.6602 0.0587 0.089 Uiso 1 1 calc R
H32B H 0.1198 1.5604 0.0773 0.089 Uiso 1 1 calc R
H32C H 0.0068 1.6028 0.1487 0.089 Uiso 1 1 calc R

loop_
_atom_site_aniso_label
_atom_site_aniso_U_11
_atom_site_aniso_U_22
_atom_site_aniso_U_33
_atom_site_aniso_U_23
_atom_site_aniso_U_13
_atom_site_aniso_U_12
Cu 0.0382(4) 0.0411(5) 0.0437(4) 0.0052(5) -0.0013(3) -0.0013(5)
O1 0.042(3) 0.049(3) 0.059(3) 0.012(3) -0.008(2) -0.007(2)
O2 0.050(2) 0.041(4) 0.046(2) 0.008(3) 0.0012(18) 0.005(3)
O3 0.075(4) 0.035(4) 0.083(4) -0.003(3) -0.011(3) 0.002(3)
O4 0.061(3) 0.048(4) 0.069(3) 0.006(3) -0.014(2) 0.013(3)
N1 0.040(3) 0.037(4) 0.041(3) 0.001(2) 0.006(2) 0.003(2)
N2 0.045(3) 0.037(4) 0.035(3) -0.002(3) -0.001(2) 0.002(3)
C1 0.042(4) 0.033(4) 0.050(4) 0.008(4) 0.004(3) -0.001(3)
C2 0.032(4) 0.057(6) 0.064(4) -0.007(4) 0.008(3) 0.000(4)
C3 0.047(4) 0.047(5) 0.076(5) -0.008(4) 0.020(4) -0.010(4)
C4 0.067(5) 0.050(6) 0.072(5) 0.016(5) 0.017(4) -0.006(5)
C5 0.058(5) 0.041(5) 0.054(4) 0.011(4) 0.011(3) -0.001(4)
C6 0.047(4) 0.031(4) 0.043(4) 0.003(3) 0.003(3) -0.002(3)
C7 0.041(4) 0.046(5) 0.041(3) -0.003(3) 0.001(3) 0.004(3)
C8 0.035(3) 0.030(5) 0.054(3) 0.005(4) -0.007(2) 0.001(3)
C9 0.044(4) 0.040(5) 0.071(5) -0.001(4) -0.005(3) 0.010(3)
C10 0.034(3) 0.041(5) 0.048(4) -0.002(3) -0.005(3) -0.002(3)
C11 0.038(4) 0.051(5) 0.047(4) -0.004(4) 0.003(3) -0.005(3)
C12 0.042(4) 0.044(5) 0.064(5) -0.012(4) 0.001(3) 0.007(4)
C13 0.036(4) 0.038(5) 0.067(5) -0.007(4) -0.005(3) -0.003(3)
C14 0.055(5) 0.053(6) 0.050(4) 0.002(4) 0.005(3) -0.007(4)
C15 0.040(4) 0.034(5) 0.054(4) -0.007(4) 0.003(3) 0.001(3)
C16 0.041(3) 0.033(5) 0.044(3) -0.007(3) -0.008(3) -0.004(3)
C17 0.044(3) 0.040(4) 0.060(4) 0.002(5) -0.002(3) 0.003(5)
C18 0.045(4) 0.052(5) 0.058(4) -0.007(4) 0.001(3) 0.003(4)
C19 0.042(4) 0.071(6) 0.047(4) 0.010(4) 0.006(3) -0.002(4)
C20 0.046(4) 0.055(6) 0.045(4) 0.016(4) -0.006(3) -0.001(4)
C21 0.046(4) 0.034(4) 0.042(3) -0.001(3) -0.004(3) 0.001(3)
C22 0.040(4) 0.043(5) 0.050(4) 0.001(4) -0.007(3) 0.003(3)
C23 0.026(3) 0.051(5) 0.047(4) -0.002(4) -0.004(3) 0.000(3)
C24 0.037(4) 0.066(6) 0.054(4) 0.003(4) 0.006(3) -0.004(4)
C25 0.032(3) 0.048(5) 0.038(3) 0.001(3) 0.003(3) 0.003(3)
C26 0.039(3) 0.049(7) 0.054(4) 0.004(4) -0.014(3) 0.009(4)
C27 0.040(4) 0.046(5) 0.049(4) 0.000(4) -0.003(3) -0.002(4)
C28 0.051(4) 0.036(5) 0.048(4) 0.004(4) -0.005(3) 0.012(4)
C29 0.049(4) 0.054(5) 0.048(3) -0.005(5) -0.012(3) 0.011(5)
C30 0.051(5) 0.051(6) 0.049(4) -0.010(4) -0.007(3) 0.009(4)
C31 0.079(6) 0.050(6) 0.073(6) 0.017(5) -0.002(5) -0.006(5)
C32 0.060(5) 0.047(6) 0.071(5) 0.010(4) 0.008(4) 0.005(4)

loop_
_atom_type_symbol
_atom_type_description
_atom_type_scat_dispersion_real
_atom_type_scat_dispersion_imag
_atom_type_scat_source
C C 0.0033 0.0016 'International Tables Vol C Tables 4.2.6.8 and 6.1.1.4'
H H 0.0000 0.0000 'International Tables Vol C Tables 4.2.6.8 and 6.1.1.4'
N N 0.0061 0.0033 'International Tables Vol C Tables 4.2.6.8 and 6.1.1.4'
O O 0.0106 0.0060 'International Tables Vol C Tables 4.2.6.8 and 6.1.1.4'
Cu Cu 0.3201 1.2651 'International Tables Vol C Tables 4.2.6.8 and 6.1.1.4'

loop_
_geom_angle_atom_site_label_1
_geom_angle_atom_site_label_2
_geom_angle_atom_site_label_3
_geom_angle
O1 Cu O2 138.2(2)
O1 Cu N1 93.7(2)
O2 Cu N1 97.17(19)
O1 Cu N2 97.7(2)
O2 Cu N2 94.8(2)
N1 Cu N2 146.8(2)
C1 O1 Cu 125.5(4)
C16 O2 Cu 128.2(4)
C13 O3 C31 116.7(7)
C28 O4 C32 119.9(6)
C7 N1 C8 115.9(5)
C7 N1 Cu 124.5(5)
C8 N1 Cu 119.6(4)
C22 N2 C23 118.4(6)
C22 N2 Cu 121.8(5)
C23 N2 Cu 119.8(4)
O1 C1 C6 125.1(6)
O1 C1 C2 118.6(6)
C6 C1 C2 116.2(7)
C3 C2 C1 121.0(7)
C3 C2 H2A 119.5
C1 C2 H2A 119.5
C4 C3 C2 121.7(7)
C4 C3 H3A 119.2
C2 C3 H3A 119.2
C5 C4 C3 117.4(7)
C5 C4 H4A 121.3
C3 C4 H4A 121.3
C4 C5 C6 123.5(7)
C4 C5 H5A 118.3
C6 C5 H5A 118.3
C5 C6 C1 120.2(7)
C5 C6 C7 118.0(6)
C1 C6 C7 121.8(6)
N1 C7 C6 126.6(6)
N1 C7 H7A 116.7
C6 C7 H7A 116.7
C10 C8 N1 108.6(5)
C10 C8 C9 115.5(6)
N1 C8 C9 108.7(5)
C10 C8 H8A 107.9
N1 C8 H8A 107.9
C9 C8 H8A 107.9
C8 C9 H9A 109.5
C8 C9 H9B 109.5
H9A C9 H9B 109.5
C8 C9 H9C 109.5
H9A C9 H9C 109.5
H9B C9 H9C 109.5
C11 C10 C15 116.8(7)
C11 C10 C8 119.2(6)
C15 C10 C8 124.0(6)
C12 C11 C10 121.8(7)
C12 C11 H11A 119.1
C10 C11 H11A 119.1
C13 C12 C11 118.8(7)
C13 C12 H12A 120.6
C11 C12 H12A 120.6
O3 C13 C14 124.6(8)
O3 C13 C12 114.8(8)
C14 C13 C12 120.6(8)
C15 C14 C13 119.5(7)
C15 C14 H14A 120.2
C13 C14 H14A 120.2
C14 C15 C10 122.5(7)
C14 C15 H15A 118.8
C10 C15 H15A 118.8
O2 C16 C21 123.3(6)
O2 C16 C17 119.2(6)
C21 C16 C17 117.5(6)
C18 C17 C16 121.4(7)
C18 C17 H17A 119.3
C16 C17 H17A 119.3
C19 C18 C17 120.6(7)
C19 C18 H18A 119.7
C17 C18 H18A 119.7
C20 C19 C18 118.3(7)
C20 C19 H19A 120.9
C18 C19 H19A 120.9
C19 C20 C21 123.0(7)
C19 C20 H20A 118.5
C21 C20 H20A 118.5
C20 C21 C16 119.2(6)
C20 C21 C22 117.8(6)
C16 C21 C22 123.0(6)
N2 C22 C21 128.9(7)
N2 C22 H22A 115.6
C21 C22 H22A 115.6
C25 C23 N2 112.6(5)
C25 C23 C24 111.0(6)
N2 C23 C24 109.1(5)
C25 C23 H23A 108.0
N2 C23 H23A 108.0
C24 C23 H23A 108.0
C23 C24 H24A 109.5
C23 C24 H24B 109.5
H24A C24 H24B 109.5
C23 C24 H24C 109.5
H24A C24 H24C 109.5
H24B C24 H24C 109.5
C30 C25 C26 116.5(7)
C30 C25 C23 121.1(7)
C26 C25 C23 122.3(6)
C27 C26 C25 123.3(6)
C27 C26 H26A 118.4
C25 C26 H26A 118.4
C26 C27 C28 119.0(7)
C26 C27 H27A 120.5
C28 C27 H27A 120.5
O4 C28 C29 118.7(6)
O4 C28 C27 123.0(7)
C29 C28 C27 118.3(7)
C30 C29 C28 121.6(6)
C30 C29 H29A 119.2
C28 C29 H29A 119.2
C29 C30 C25 121.4(7)
C29 C30 H30A 119.3
C25 C30 H30A 119.3
O3 C31 H31A 109.5
O3 C31 H31B 109.5
H31A C31 H31B 109.5
O3 C31 H31C 109.5
H31A C31 H31C 109.5
H31B C31 H31C 109.5
O4 C32 H32A 109.5
O4 C32 H32B 109.5
H32A C32 H32B 109.5
O4 C32 H32C 109.5
H32A C32 H32C 109.5
H32B C32 H32C 109.5

loop_
_geom_bond_atom_site_label_1
_geom_bond_atom_site_label_2
_geom_bond_distance
Cu O1 1.902(5)
Cu O2 1.905(4)
Cu N1 1.937(5)
Cu N2 1.957(5)
O1 C1 1.320(8)
O2 C16 1.316(7)
O3 C13 1.363(10)
O3 C31 1.425(10)
O4 C28 1.357(9)
O4 C32 1.414(9)
N1 C7 1.294(8)
N1 C8 1.504(8)
N2 C22 1.299(8)
N2 C23 1.521(8)
C1 C6 1.403(9)
C1 C2 1.422(10)
C2 C3 1.385(11)
C2 H2A 0.9400
C3 C4 1.381(11)
C3 H3A 0.9400
C4 C5 1.354(10)
C4 H4A 0.9400
C5 C6 1.392(9)
C5 H5A 0.9400
C6 C7 1.438(9)
C7 H7A 0.9400
C8 C10 1.486(10)
C8 C9 1.529(9)
C8 H8A 0.9900
C9 H9A 0.9700
C9 H9B 0.9700
C9 H9C 0.9700
C10 C11 1.397(9)
C10 C15 1.404(9)
C11 C12 1.395(10)
C11 H11A 0.9400
C12 C13 1.391(11)
C12 H12A 0.9400
C13 C14 1.384(11)
C14 C15 1.365(11)
C14 H14A 0.9400
C15 H15A 0.9400
C16 C21 1.403(8)
C16 C17 1.419(9)
C17 C18 1.388(10)
C17 H17A 0.9400
C18 C19 1.380(10)
C18 H18A 0.9400
C19 C20 1.377(9)
C19 H19A 0.9400
C20 C21 1.398(9)
C20 H20A 0.9400
C21 C22 1.442(9)
C22 H22A 0.9400
C23 C25 1.508(10)
C23 C24 1.524(9)
C23 H23A 0.9900
C24 H24A 0.9700
C24 H24B 0.9700
C24 H24C 0.9700
C25 C30 1.379(9)
C25 C26 1.386(10)
C26 C27 1.359(11)
C26 H26A 0.9400
C27 C28 1.395(10)
C27 H27A 0.9400
C28 C29 1.378(12)
C29 C30 1.355(12)
C29 H29A 0.9400
C30 H30A 0.9400
C31 H31A 0.9700
C31 H31B 0.9700
C31 H31C 0.9700
C32 H32A 0.9700
C32 H32B 0.9700
C32 H32C 0.9700

loop_
_geom_torsion_atom_site_label_1
_geom_torsion_atom_site_label_2
_geom_torsion_atom_site_label_3
_geom_torsion_atom_site_label_4
_geom_torsion
O2 Cu O1 C1 87.3(6)
N1 Cu O1 C1 -17.8(6)
N2 Cu O1 C1 -166.5(6)
O1 Cu O2 C16 105.6(6)
N1 Cu O2 C16 -150.5(5)
N2 Cu O2 C16 -1.5(5)
O1 Cu N1 C7 8.4(6)
O2 Cu N1 C7 -131.2(5)
N2 Cu N1 C7 118.5(6)
O1 Cu N1 C8 -170.9(5)
O2 Cu N1 C8 49.5(5)
N2 Cu N1 C8 -60.8(6)
O1 Cu N2 C22 -137.0(5)
O2 Cu N2 C22 3.0(6)
N1 Cu N2 C22 114.0(6)
O1 Cu N2 C23 41.9(5)
O2 Cu N2 C23 -178.1(4)
N1 Cu N2 C23 -67.1(6)
Cu O1 C1 C6 16.7(10)
Cu O1 C1 C2 -165.2(5)
O1 C1 C2 C3 -179.9(7)
C6 C1 C2 C3 -1.5(10)
C1 C2 C3 C4 3.0(11)
C2 C3 C4 C5 -1.8(12)
C3 C4 C5 C6 -0.7(12)
C4 C5 C6 C1 2.0(12)
C4 C5 C6 C7 -179.5(7)
O1 C1 C6 C5 177.3(6)
C2 C1 C6 C5 -0.9(10)
O1 C1 C6 C7 -1.0(11)
C2 C1 C6 C7 -179.2(6)
C8 N1 C7 C6 -177.8(6)
Cu N1 C7 C6 2.8(10)
C5 C6 C7 N1 172.2(7)
C1 C6 C7 N1 -9.4(11)
C7 N1 C8 C10 -141.6(6)
Cu N1 C8 C10 37.7(6)
C7 N1 C8 C9 91.9(7)
Cu N1 C8 C9 -88.7(6)
N1 C8 C10 C11 69.8(7)
C9 C8 C10 C11 -167.8(6)
N1 C8 C10 C15 -107.4(7)
C9 C8 C10 C15 15.0(9)
C15 C10 C11 C12 0.2(10)
C8 C10 C11 C12 -177.3(6)
C10 C11 C12 C13 -0.2(11)
C31 O3 C13 C14 7.7(11)
C31 O3 C13 C12 -171.2(7)
C11 C12 C13 O3 178.9(6)
C11 C12 C13 C14 0.0(11)
O3 C13 C14 C15 -178.7(7)
C12 C13 C14 C15 0.1(11)
C13 C14 C15 C10 -0.1(11)
C11 C10 C15 C14 -0.1(10)
C8 C10 C15 C14 177.3(6)
Cu O2 C16 C21 0.2(9)
Cu O2 C16 C17 179.1(5)
O2 C16 C17 C18 180.0(7)
C21 C16 C17 C18 -1.1(10)
C16 C17 C18 C19 1.2(12)
C17 C18 C19 C20 -1.1(11)
C18 C19 C20 C21 1.0(11)
C19 C20 C21 C16 -0.9(11)
C19 C20 C21 C22 178.6(7)
O2 C16 C21 C20 179.8(6)
C17 C16 C21 C20 1.0(9)
O2 C16 C21 C22 0.3(10)
C17 C16 C21 C22 -178.6(7)
C23 N2 C22 C21 177.5(6)
Cu N2 C22 C21 -3.5(10)
C20 C21 C22 N2 -177.9(7)
C16 C21 C22 N2 1.6(11)
C22 N2 C23 C25 -21.6(8)
Cu N2 C23 C25 159.4(4)
C22 N2 C23 C24 -145.2(7)
Cu N2 C23 C24 35.8(7)
N2 C23 C25 C30 118.4(7)
C24 C23 C25 C30 -119.0(7)
N2 C23 C25 C26 -64.8(8)
C24 C23 C25 C26 57.8(8)
C30 C25 C26 C27 -2.2(11)
C23 C25 C26 C27 -179.1(6)
C25 C26 C27 C28 2.3(11)
C32 O4 C28 C29 178.3(6)
C32 O4 C28 C27 -3.5(11)
C26 C27 C28 O4 -179.6(7)
C26 C27 C28 C29 -1.3(10)
O4 C28 C29 C30 178.6(6)
C27 C28 C29 C30 0.2(11)
C28 C29 C30 C25 -0.1(11)
C26 C25 C30 C29 1.0(10)
C23 C25 C30 C29 178.0(6)
